data_1504715
loop_
_publ_author_name
'Ohashi, Maki'
'Nakatani, Keisuke'
'Maeda, Hajime'
'Mizuno, Kazuhiko'

_publ_section_title
;
 Photochemical monoalkylation of propanedinitrile by electron-rich
 alkenes.
;
_journal_issue 13
_journal_name_full 'Organic letters'
_journal_page_first 2741
_journal_page_last 2743
_journal_paper_doi 10.1021/ol800862x
_journal_volume 10
_journal_year 2008
_chemical_formula_moiety 'C22 H30 N4 '
_chemical_formula_sum 'C22 H30 N4'
_chemical_formula_weight 350.51
_space_group_IT_number 14
_symmetry_cell_setting monoclinic
_symmetry_Int_Tables_number 14
_symmetry_space_group_name_Hall '-P 2yn'
_symmetry_space_group_name_H-M 'P 1 21/n 1'
_cell_angle_alpha 90.0000
_cell_angle_beta 99.89(3)
_cell_angle_gamma 90.0000
_cell_formula_units_Z 2
_cell_length_a 6.305(3)
_cell_length_b 26.491(18)
_cell_length_c 6.608(4)
_cell_measurement_reflns_used 3959
_cell_measurement_temperature 296.1
_cell_measurement_theta_max 27.5
_cell_measurement_theta_min 3.1
_cell_volume 1087.3(11)
_computing_cell_refinement PROCESS-AUTO
_computing_data_collection PROCESS-AUTO
_computing_data_reduction CrystalStructure
_computing_publication_material 'CrystalStructure 3.8'
_computing_structure_refinement CRYSTALS
_computing_structure_solution SIR92
_diffrn_detector_area_resol_mean 10.00
_diffrn_measured_fraction_theta_full 0.980
_diffrn_measured_fraction_theta_max 0.980
_diffrn_measurement_device_type 'Rigaku RAXIS-RAPID'
_diffrn_measurement_method \w
_diffrn_radiation_type 'Mo K\a'
_diffrn_radiation_wavelength 0.71075
_diffrn_reflns_av_R_equivalents 0.059
_diffrn_reflns_limit_h_max 8
_diffrn_reflns_limit_h_min 0
_diffrn_reflns_limit_k_max 34
_diffrn_reflns_limit_k_min 0
_diffrn_reflns_limit_l_max 8
_diffrn_reflns_limit_l_min -8
_diffrn_reflns_number 2447
_diffrn_reflns_theta_full 27.46
_diffrn_reflns_theta_max 27.46
_exptl_absorpt_coefficient_mu 0.064
_exptl_absorpt_correction_type none
_exptl_crystal_colour colorless
_exptl_crystal_density_diffrn 1.070
_exptl_crystal_density_method 'not measured'
_exptl_crystal_description block
_exptl_crystal_F_000 380.00
_exptl_crystal_size_max 0.40
_exptl_crystal_size_mid 0.20
_exptl_crystal_size_min 0.20
_refine_diff_density_max 0.38
_refine_diff_density_min -0.33
_refine_ls_extinction_method none
_refine_ls_goodness_of_fit_ref 1.063
_refine_ls_hydrogen_treatment refall
_refine_ls_number_parameters 133
_refine_ls_number_reflns 1483
_refine_ls_R_factor_gt 0.0902
_refine_ls_shift/su_max 0.0000
_refine_ls_structure_factor_coef F
_refine_ls_weighting_details
;
    Chebychev polynomial with 3 parameters (Carruthers & Watkin, 1979)
    4.8451    2.5951    3.1130
;
_refine_ls_weighting_scheme calc
_refine_ls_wR_factor_ref 0.1138
_reflns_number_gt 1468
_reflns_number_total 2447
_reflns_threshold_expression F^2^>2.0\s(F^2^)
_cod_data_source_file ol800862x-file005.cif
_cod_data_source_block '_ohashi4'
_cod_original_cell_volume 1087.4(11)
_cod_original_formula_sum 'C22 H30 N4 '
_cod_database_code 1504715

loop_
_symmetry_equiv_pos_site_id
_symmetry_equiv_pos_as_xyz
1 +X,+Y,+Z
2 1/2-X,1/2+Y,1/2-Z
3 -X,-Y,-Z
4 1/2+X,1/2-Y,1/2+Z

loop_
_atom_site_label
_atom_site_type_symbol
_atom_site_fract_x
_atom_site_fract_y
_atom_site_fract_z
_atom_site_U_iso_or_equiv
_atom_site_adp_type
_atom_site_occupancy
_atom_site_symmetry_multiplicity
_atom_site_calc_flag
_atom_site_refinement_flags
N(1) N 0.9993(7) 0.23711(15) 0.3638(7) 0.1025(15) Uani 1.00 1 d .
N(2) N 0.4056(7) 0.1574(2) 0.2681(7) 0.1174(18) Uani 1.00 1 d .
C(1) C 0.8187(5) 0.14869(10) 0.6913(4) 0.0430(7) Uani 1.00 1 d .
C(2) C 0.8525(5) 0.06157(11) 0.5456(4) 0.0448(7) Uani 1.00 1 d .
C(3) C 0.9423(4) 0.02073(10) 0.4247(4) 0.0432(7) Uani 1.00 1 d .
C(4) C 0.9123(4) 0.10893(10) 0.5669(4) 0.0427(7) Uani 1.00 1 d .
C(5) C 0.7183(5) 0.19173(11) 0.5429(5) 0.0472(8) Uani 1.00 1 d .
C(6) C 0.6402(6) 0.12881(13) 0.7992(5) 0.0625(10) Uani 1.00 1 d .
C(7) C 0.8771(7) 0.21731(12) 0.4405(6) 0.0639(11) Uani 1.00 1 d .
C(8) C 0.5423(6) 0.17280(16) 0.3862(6) 0.0683(12) Uani 1.00 1 d .
C(9) C 0.7480(6) -0.00187(15) 0.2775(6) 0.0680(11) Uani 1.00 1 d .
C(10) C 1.0940(7) 0.04240(13) 0.2888(6) 0.0678(11) Uani 1.00 1 d .
C(11) C 0.9986(7) 0.17179(16) 0.8473(6) 0.0767(13) Uani 1.00 1 d .
H(1) H 0.5052 0.1324 0.7111 0.079 Uiso 1.00 1 c R
H(2) H 0.6390 0.1475 0.9218 0.079 Uiso 1.00 1 c R
H(3) H 0.6656 0.0942 0.8320 0.079 Uiso 1.00 1 c R
H(4) H 0.6914 -0.0295 0.3431 0.079 Uiso 1.00 1 c R
H(5) H 0.7934 -0.0133 0.1555 0.079 Uiso 1.00 1 c R
H(6) H 0.6399 0.0232 0.2438 0.079 Uiso 1.00 1 c R
H(7) H 1.0142 0.0513 0.1584 0.086 Uiso 1.00 1 c R
H(8) H 1.1990 0.0178 0.2716 0.086 Uiso 1.00 1 c R
H(9) H 1.1635 0.0715 0.3528 0.086 Uiso 1.00 1 c R
H(10) H 1.0157 0.1528 0.9710 0.089 Uiso 1.00 1 c R
H(11) H 0.9630 0.2057 0.8745 0.089 Uiso 1.00 1 c R
H(12) H 1.1292 0.1712 0.7940 0.089 Uiso 1.00 1 c R
H(13) H 0.7386 0.0517 0.6143 0.055 Uiso 1.00 1 c R
H(14) H 1.0253 0.1193 0.4978 0.052 Uiso 1.00 1 c R
H(15) H 0.6595 0.2162 0.6227 0.058 Uiso 1.00 1 c R

loop_
_atom_site_aniso_label
_atom_site_aniso_U_11
_atom_site_aniso_U_22
_atom_site_aniso_U_33
_atom_site_aniso_U_12
_atom_site_aniso_U_13
_atom_site_aniso_U_23
N(1) 0.141(3) 0.0545(19) 0.132(3) -0.016(2) 0.080(3) 0.013(2)
N(2) 0.084(2) 0.160(4) 0.095(3) -0.004(2) -0.023(2) 0.010(3)
C(1) 0.0566(18) 0.0299(12) 0.0425(16) 0.0053(11) 0.0089(13) 0.0001(11)
C(2) 0.0496(16) 0.0343(13) 0.0532(17) 0.0043(11) 0.0165(13) 0.0017(12)
C(3) 0.0542(17) 0.0291(12) 0.0475(16) 0.0057(11) 0.0123(14) 0.0002(11)
C(4) 0.0474(16) 0.0310(13) 0.0520(17) 0.0059(11) 0.0149(13) -0.0001(11)
C(5) 0.0618(19) 0.0333(13) 0.0507(18) 0.0124(12) 0.0215(15) 0.0059(12)
C(6) 0.093(2) 0.0420(16) 0.062(2) 0.0106(16) 0.041(2) 0.0074(14)
C(7) 0.091(2) 0.0335(15) 0.073(2) 0.0057(16) 0.032(2) 0.0065(15)
C(8) 0.063(2) 0.078(2) 0.062(2) 0.019(2) 0.005(2) 0.014(2)
C(9) 0.074(2) 0.056(2) 0.068(2) 0.0095(18) -0.0063(19) -0.0146(19)
C(10) 0.106(3) 0.0434(17) 0.065(2) 0.0114(18) 0.046(2) 0.0116(15)
C(11) 0.087(2) 0.066(2) 0.068(2) 0.001(2) -0.013(2) -0.015(2)

loop_
_atom_type_symbol
_atom_type_description
_atom_type_scat_dispersion_real
_atom_type_scat_dispersion_imag
_atom_type_scat_source
C C 0.003 0.002
;
International Tables for Crystallography
(1992, Vol. C, Tables 4.2.6.8 and 6.1.1.4)
;
H H 0.000 0.000
;
International Tables for Crystallography
(1992, Vol. C, Table 6.1.1.4)
;
N N 0.006 0.003
;
International Tables for Crystallography
(1992, Vol. C, Tables 4.2.6.8 and 6.1.1.4)
;

loop_
_geom_angle_atom_site_label_1
_geom_angle_atom_site_label_2
_geom_angle_atom_site_label_3
_geom_angle
_geom_angle_publ_flag
_geom_angle_site_symmetry_1
_geom_angle_site_symmetry_3
C(4) C(1) C(5) 108.7(2) yes . .
C(4) C(1) C(6) 113.6(2) yes . .
C(4) C(1) C(11) 109.3(2) yes . .
C(5) C(1) C(6) 107.0(2) yes . .
C(5) C(1) C(11) 107.8(2) yes . .
C(6) C(1) C(11) 110.1(2) yes . .
C(3) C(2) C(4) 127.8(2) yes . .
C(2) C(3) C(3) 110.0(2) yes . 3_756
C(2) C(3) C(9) 106.2(2) yes . .
C(2) C(3) C(10) 111.9(2) yes . .
C(3) C(3) C(9) 110.9(2) yes 3_756 .
C(3) C(3) C(10) 111.3(2) yes 3_756 .
C(9) C(3) C(10) 106.3(2) yes . .
C(1) C(4) C(2) 126.2(2) yes . .
C(1) C(5) C(7) 113.1(2) yes . .
C(1) C(5) C(8) 111.4(2) yes . .
C(7) C(5) C(8) 108.9(3) yes . .
N(1) C(7) C(5) 179.5(3) yes . .
N(2) C(8) C(5) 178.6(4) yes . .
C(3) C(2) H(13) 116.1 no . .
C(4) C(2) H(13) 116.1 no . .
C(1) C(4) H(14) 116.9 no . .
C(2) C(4) H(14) 116.9 no . .
C(1) C(5) H(15) 107.7 no . .
C(7) C(5) H(15) 107.7 no . .
C(8) C(5) H(15) 107.9 no . .
C(1) C(6) H(1) 109.5 no . .
C(1) C(6) H(2) 109.6 no . .
C(1) C(6) H(3) 109.3 no . .
H(1) C(6) H(2) 109.5 no . .
H(1) C(6) H(3) 109.5 no . .
H(2) C(6) H(3) 109.5 no . .
C(3) C(9) H(4) 109.2 no . .
C(3) C(9) H(5) 109.7 no . .
C(3) C(9) H(6) 109.6 no . .
H(4) C(9) H(5) 109.5 no . .
H(4) C(9) H(6) 109.5 no . .
H(5) C(9) H(6) 109.5 no . .
C(3) C(10) H(7) 109.8 no . .
C(3) C(10) H(8) 109.4 no . .
C(3) C(10) H(9) 109.2 no . .
H(7) C(10) H(8) 109.5 no . .
H(7) C(10) H(9) 109.5 no . .
H(8) C(10) H(9) 109.5 no . .
C(1) C(11) H(10) 109.4 no . .
C(1) C(11) H(11) 109.4 no . .
C(1) C(11) H(12) 109.5 no . .
H(10) C(11) H(11) 109.5 no . .
H(10) C(11) H(12) 109.5 no . .
H(11) C(11) H(12) 109.5 no . .

loop_
_geom_bond_atom_site_label_1
_geom_bond_atom_site_label_2
_geom_bond_distance
_geom_bond_publ_flag
_geom_bond_site_symmetry_2
N(1) C(7) 1.124(6) yes .
N(2) C(8) 1.142(5) yes .
C(1) C(4) 1.518(4) yes .
C(1) C(5) 1.566(3) yes .
C(1) C(6) 1.524(5) yes .
C(1) C(11) 1.522(4) yes .
C(2) C(3) 1.510(4) yes .
C(2) C(4) 1.310(3) yes .
C(3) C(3) 1.574(3) yes 3_756
C(3) C(9) 1.548(4) yes .
C(3) C(10) 1.532(5) yes .
C(5) C(7) 1.465(5) yes .
C(5) C(8) 1.471(4) yes .
C(2) H(13) 0.950 no .
C(4) H(14) 0.950 no .
C(5) H(15) 0.950 no .
C(6) H(1) 0.950 no .
C(6) H(2) 0.950 no .
C(6) H(3) 0.950 no .
C(9) H(4) 0.950 no .
C(9) H(5) 0.950 no .
C(9) H(6) 0.950 no .
C(10) H(7) 0.950 no .
C(10) H(8) 0.950 no .
C(10) H(9) 0.950 no .
C(11) H(10) 0.950 no .
C(11) H(11) 0.950 no .
C(11) H(12) 0.950 no .

loop_
_geom_contact_atom_site_label_1
_geom_contact_atom_site_label_2
_geom_contact_distance
_geom_contact_site_symmetry_2
N(1) N(2) 3.460(7) 1_655
N(1) C(5) 3.308(5) 4_554
N(2) N(1) 3.460(7) 1_455
N(2) C(11) 3.460(5) 1_454
C(5) N(1) 3.308(5) 4_455
C(11) N(2) 3.460(5) 1_656
N(1) H(2) 3.188 4_554
N(1) H(10) 3.439 1_554
N(1) H(11) 3.306 1_554
N(1) H(11) 3.285 4_554
N(1) H(12) 3.349 4_454
N(1) H(15) 2.372 4_554
N(2) H(2) 2.936 1_554
N(2) H(9) 2.845 1_455
N(2) H(10) 2.868 1_454
N(2) H(12) 3.328 1_454
N(2) H(14) 3.212 1_455
C(5) H(11) 3.258 4_454
C(6) H(4) 3.396 3_656
C(6) H(12) 3.407 1_455
C(7) H(11) 3.285 4_454
C(7) H(12) 3.406 4_454
C(7) H(15) 3.459 4_554
C(8) H(2) 3.299 1_554
C(8) H(9) 3.574 1_455
C(8) H(11) 3.263 4_454
C(9) H(3) 3.561 3_656
C(9) H(8) 3.494 1_455
C(9) H(13) 3.523 3_656
C(10) H(5) 3.230 3_755
C(10) H(6) 3.542 1_655
C(10) H(10) 3.582 1_554
C(11) H(15) 3.540 4_555
H(1) H(4) 2.994 3_656
H(1) H(9) 3.332 1_455
H(1) H(12) 2.724 1_455
H(1) H(14) 3.133 1_455
H(2) N(1) 3.188 4_455
H(2) N(2) 2.936 1_556
H(2) C(8) 3.299 1_556
H(2) H(12) 3.243 1_455
H(3) C(9) 3.561 3_656
H(3) H(4) 2.910 3_656
H(3) H(5) 3.569 1_556
H(3) H(6) 3.334 1_556
H(3) H(7) 3.024 1_556
H(4) C(6) 3.396 3_656
H(4) H(1) 2.994 3_656
H(4) H(3) 2.910 3_656
H(4) H(8) 3.305 1_455
H(4) H(13) 2.834 3_656
H(5) C(10) 3.230 3_755
H(5) H(3) 3.569 1_554
H(5) H(6) 3.467 3_655
H(5) H(7) 2.766 3_755
H(5) H(8) 2.833 3_755
H(6) C(10) 3.542 1_455
H(6) H(3) 3.334 1_554
H(6) H(5) 3.467 3_655
H(6) H(8) 2.821 1_455
H(6) H(9) 3.453 1_455
H(6) H(13) 3.358 3_656
H(7) H(3) 3.024 1_554
H(7) H(5) 2.766 3_755
H(7) H(7) 3.417 3_755
H(7) H(8) 3.452 3_755
H(7) H(10) 2.957 1_554
H(8) C(9) 3.494 1_655
H(8) H(4) 3.305 1_655
H(8) H(5) 2.833 3_755
H(8) H(6) 2.821 1_655
H(8) H(7) 3.452 3_755
H(9) N(2) 2.845 1_655
H(9) C(8) 3.574 1_655
H(9) H(1) 3.332 1_655
H(9) H(6) 3.453 1_655
H(9) H(10) 3.324 1_554
H(10) N(1) 3.439 1_556
H(10) N(2) 2.868 1_656
H(10) C(10) 3.582 1_556
H(10) H(7) 2.957 1_556
H(10) H(9) 3.324 1_556
H(10) H(14) 3.581 1_556
H(11) N(1) 3.306 1_556
H(11) N(1) 3.285 4_455
H(11) C(5) 3.258 4_555
H(11) C(7) 3.285 4_555
H(11) C(8) 3.263 4_555
H(11) H(15) 2.798 4_555
H(12) N(1) 3.349 4_555
H(12) N(2) 3.328 1_656
H(12) C(6) 3.407 1_655
H(12) C(7) 3.406 4_555
H(12) H(1) 2.724 1_655
H(12) H(2) 3.243 1_655
H(13) C(9) 3.523 3_656
H(13) H(4) 2.834 3_656
H(13) H(6) 3.358 3_656
H(14) N(2) 3.212 1_655
H(14) H(1) 3.133 1_655
H(14) H(10) 3.581 1_554
H(15) N(1) 2.372 4_455
H(15) C(7) 3.459 4_455
H(15) C(11) 3.540 4_454
H(15) H(11) 2.798 4_454

loop_
_geom_torsion_atom_site_label_1
_geom_torsion_atom_site_label_2
_geom_torsion_atom_site_label_3
_geom_torsion_atom_site_label_4
_geom_torsion
_geom_torsion_site_symmetry_3
_geom_torsion_site_symmetry_4
C(4) C(1) C(5) C(7) -61.5(3) . .
C(4) C(1) C(5) C(8) 61.5(3) . .
C(5) C(1) C(4) C(2) -118.3(3) . .
C(6) C(1) C(4) C(2) 0.7(4) . .
C(11) C(1) C(4) C(2) 124.2(3) . .
C(6) C(1) C(5) C(7) 175.3(2) . .
C(6) C(1) C(5) C(8) -61.7(3) . .
C(11) C(1) C(5) C(7) 56.9(3) . .
C(11) C(1) C(5) C(8) 179.9(2) . .
C(3) C(2) C(4) C(1) -179.3(2) . .
C(4) C(2) C(3) C(9) -126.3(3) . .
C(4) C(2) C(3) C(10) -10.7(4) . .
C(4) C(2) C(3) C(3) 113.6(3) . 3_756
C(2) C(3) C(3) C(9) -62.8(3) 3_756 3_756
C(2) C(3) C(3) C(10) 55.4(3) 3_756 3_756
C(9) C(3) C(3) C(2) 62.8(3) 3_756 3_756
C(9) C(3) C(3) C(10) -61.8(3) 3_756 3_756
C(10) C(3) C(3) C(2) -55.4(3) 3_756 3_756
C(10) C(3) C(3) C(9) 61.8(3) 3_756 3_756
C(1) C(5) C(7) N(1) -69(44) . .
C(1) C(5) C(8) N(2) 33(20) . .
C(7) C(5) C(8) N(2) 158(20) . .
C(8) C(5) C(7) N(1) 166(35) . .
